data_7249222
loop_
_publ_author_name
'Vinodh, Mickey'
'Al-Azemi, Talal F.'

_publ_section_title
;
 Solvent-induced supramolecular self-assembly in a solid-state
 A1/A2-difunctionlized pillar[5]arene host
;
_journal_issue 37
_journal_name_full CrystEngComm
_journal_page_first 5138
_journal_page_last 5143
_journal_paper_doi 10.1039/D4CE00771A
_journal_volume 26
_journal_year 2024
_chemical_formula_sum 'C245 H317 Br4 N7 O47'
_chemical_formula_weight 4431.68
_space_group_crystal_system monoclinic
_space_group_IT_number 9
_space_group_name_Hall 'C -2yc'
_space_group_name_H-M_alt 'C 1 c 1'
_atom_sites_solution_hydrogens geom
_audit_creation_method SHELXL-2019/3
_audit_update_record
;
2024-08-01 deposited with the CCDC.	2024-08-14 downloaded from the CCDC.
;
_cell_angle_alpha 90
_cell_angle_beta 90.4870(10)
_cell_angle_gamma 90
_cell_formula_units_Z 2
_cell_length_a 19.6591(4)
_cell_length_b 16.4212(4)
_cell_length_c 37.8641(8)
_cell_measurement_reflns_used 9891
_cell_measurement_temperature 150(2)
_cell_measurement_theta_max 66.61
_cell_measurement_theta_min 3.51
_cell_volume 12223.1(5)
_computing_structure_refinement 'SHELXL-2019/2 (Sheldrick, 2019)'
_computing_structure_solution 'SHELXT 2014/5 (Sheldrick, 2014)'
_diffrn_ambient_temperature 150(2)
_diffrn_detector_area_resol_mean 8.3333
_diffrn_measured_fraction_theta_full 0.984
_diffrn_measured_fraction_theta_max 0.984
_diffrn_measurement_device_type 'Bruker APEX-II CCD'
_diffrn_measurement_method '\f and \w scans'
_diffrn_radiation_type CuK\a
_diffrn_radiation_wavelength 1.54178
_diffrn_reflns_av_R_equivalents 0.0270
_diffrn_reflns_av_unetI/netI 0.0380
_diffrn_reflns_Laue_measured_fraction_full 0.984
_diffrn_reflns_Laue_measured_fraction_max 0.984
_diffrn_reflns_limit_h_max 23
_diffrn_reflns_limit_h_min -23
_diffrn_reflns_limit_k_max 16
_diffrn_reflns_limit_k_min -19
_diffrn_reflns_limit_l_max 44
_diffrn_reflns_limit_l_min -43
_diffrn_reflns_number 34180
_diffrn_reflns_point_group_measured_fraction_full 0.834
_diffrn_reflns_point_group_measured_fraction_max 0.834
_diffrn_reflns_theta_full 66.641
_diffrn_reflns_theta_max 66.641
_diffrn_reflns_theta_min 4.945
_exptl_absorpt_coefficient_mu 1.390
_exptl_absorpt_correction_T_max 0.87
_exptl_absorpt_correction_T_min 0.62
_exptl_absorpt_correction_type multi-scan
_exptl_absorpt_process_details
;
SADABS-2016/2 - Bruker AXS area detector scaling and absorption correction
;
_exptl_crystal_colour colourless
_exptl_crystal_density_diffrn 1.204
_exptl_crystal_description Block
_exptl_crystal_F_000 4704
_exptl_crystal_size_max 0.210
_exptl_crystal_size_mid 0.190
_exptl_crystal_size_min 0.110
_refine_diff_density_max 0.663
_refine_diff_density_min -0.442
_refine_diff_density_rms 0.063
_refine_ls_abs_structure_details
;
 Refined as an inversion twin.
;
_refine_ls_abs_structure_Flack 0.50(2)
_refine_ls_extinction_method none
_refine_ls_goodness_of_fit_ref 1.039
_refine_ls_hydrogen_treatment constr
_refine_ls_matrix_type full
_refine_ls_number_parameters 1388
_refine_ls_number_reflns 18068
_refine_ls_number_restraints 162
_refine_ls_restrained_S_all 1.085
_refine_ls_R_factor_all 0.0634
_refine_ls_R_factor_gt 0.0570
_refine_ls_shift/su_max 0.014
_refine_ls_shift/su_mean 0.003
_refine_ls_structure_factor_coef Fsqd
_refine_ls_weighting_details 'w=1/[\s^2^(Fo^2^)+(0.1292P)^2^+4.7944P] where P=(Fo^2^+2Fc^2^)/3'
_refine_ls_weighting_scheme calc
_refine_ls_wR_factor_gt 0.1739
_refine_ls_wR_factor_ref 0.1868
_reflns_Friedel_coverage 0.695
_reflns_Friedel_fraction_full 0.684
_reflns_Friedel_fraction_max 0.684
_reflns_number_gt 15880
_reflns_number_total 18068
_reflns_threshold_expression 'I > 2\s(I)'
_cod_data_source_file d4ce00771a2.cif
_cod_data_source_block Pillar_D2
_cod_depositor_comments
;
The following automatic conversions were performed:

data item '_exptl_absorpt_correction_type' value 'Multi-Scan' was
changed to 'multi-scan' in accordance with the
/home/data/users/saulius/crontab/automatic-downloads/rss-feeds/RSC/lib/dictionaries/cif_core.dic
dictionary named 'cif_core.dic' version 2.4.2 last updated on
2011-04-26.

Automatic conversion script
Id: cif_fix_values 8170 2020-07-09 18:12:32Z antanas 

 Adding full bibliography for 7249218--7249222.cif.
;
_cod_original_sg_symbol_H-M 'C c'
_cod_database_code 7249222
_shelx_shelxl_version_number 2019/3
_shelx_space_group_comment
;
The symmetry employed for this shelxl refinement is uniquely defined
by the following loop, which should always be used as a source of
symmetry information in preference to the above space-group names.
They are only intended as comments.
;
_shelx_estimated_absorpt_t_min 0.759
_shelx_estimated_absorpt_t_max 0.862

loop_
_space_group_symop_operation_xyz
'x, y, z'
'x, -y, z+1/2'
'x+1/2, y+1/2, z'
'x+1/2, -y+1/2, z+1/2'

loop_
_atom_site_label
_atom_site_type_symbol
_atom_site_fract_x
_atom_site_fract_y
_atom_site_fract_z
_atom_site_U_iso_or_equiv
_atom_site_adp_type
_atom_site_occupancy
_atom_site_site_symmetry_order
_atom_site_calc_flag
_atom_site_refinement_flags_posn
_atom_site_refinement_flags_adp
_atom_site_refinement_flags_occupancy
_atom_site_disorder_assembly
_atom_site_disorder_group
Br1 Br -0.35791(6) 0.46327(7) 0.66968(3) 0.0920(3) Uani 1 1 d . . . . .
O1 O 0.3355(3) 0.8004(3) 0.34219(15) 0.0657(13) Uani 1 1 d . . . . .
N1 N 0.5034(8) 0.5944(4) 0.2483(4) 0.159(3) Uani 1 1 d D U . . .
C1 C 0.1637(3) 0.7084(4) 0.35139(19) 0.0492(14) Uani 1 1 d . . . . .
Br2 Br 1.35673(6) 0.53644(7) 0.32399(3) 0.0925(3) Uani 1 1 d . . . . .
N2 N 0.7402(4) 1.0021(6) 0.6164(3) 0.124(3) Uani 1 1 d D U . . .
C2 C 0.2221(4) 0.7400(4) 0.33528(18) 0.0529(15) Uani 1 1 d . . . . .
H2 H 0.224598 0.743580 0.310287 0.063 Uiso 1 1 calc R U . . .
O3 O 0.5323(3) 0.6132(3) 0.38300(15) 0.0656(13) Uani 1 1 d . . . . .
O2 O 0.1034(3) 0.6680(3) 0.40206(15) 0.0676(14) Uani 1 1 d . . . . .
N3 N 0.2497(8) -0.0026(7) 0.3726(4) 0.124(5) Uani 0.5 1 d D U P . .
C3 C 0.2767(3) 0.7660(4) 0.35639(19) 0.0518(14) Uani 1 1 d . . . . .
O4 O 0.3258(4) 0.6885(4) 0.47542(16) 0.0865(18) Uani 1 1 d . . . . .
N4 N 0.4994(4) 0.8773(2) 0.7476(2) 0.0745(9) Uani 1 1 d D U . . .
C4 C 0.2740(3) 0.7621(4) 0.39246(18) 0.0501(14) Uani 1 1 d . . . . .
O5 O 0.4897(3) 0.3263(3) 0.33773(14) 0.0620(12) Uani 1 1 d . . . . .
C5 C 0.2155(4) 0.7323(4) 0.40813(19) 0.0562(16) Uani 1 1 d . . . . .
H5 H 0.211974 0.731807 0.433133 0.067 Uiso 1 1 calc R U . . .
O6 O 0.4259(4) 0.4097(4) 0.47488(13) 0.0833(19) Uani 1 1 d . . . . .
C6 C 0.1620(3) 0.7032(4) 0.3874(2) 0.0562(17) Uani 1 1 d . . . . .
O7 O 0.2702(3) 0.3327(3) 0.26718(12) 0.0620(12) Uani 1 1 d . . . . .
C7 C 0.3353(4) 0.7893(4) 0.41551(19) 0.0551(16) Uani 1 1 d . . . . .
H7A H 0.318554 0.811027 0.438223 0.066 Uiso 1 1 calc R U . . .
H7B H 0.360040 0.833413 0.403313 0.066 Uiso 1 1 calc R U . . .
O8 O 0.2695(3) 0.2139(3) 0.40378(16) 0.0743(14) Uani 1 1 d . . . . .
C8 C 0.3851(3) 0.7166(4) 0.42288(19) 0.0548(16) Uani 1 1 d . . . . .
O9 O 0.1850(3) 0.6203(3) 0.27200(14) 0.0646(13) Uani 1 1 d . . . . .
C9 C 0.4357(3) 0.6975(4) 0.39977(15) 0.0462(13) Uani 1 1 d . . . . .
H9 H 0.440510 0.729686 0.379087 0.055 Uiso 1 1 calc R U . . .
O10 O 0.0640(3) 0.3851(3) 0.35564(14) 0.0638(12) Uani 1 1 d . . . . .
C10 C 0.4797(3) 0.6340(4) 0.40516(17) 0.0481(14) Uani 1 1 d . . . . .
O11 O 0.6638(3) 0.2019(4) 0.65145(15) 0.0687(13) Uani 1 1 d . . . . .
C11 C 0.4728(3) 0.5851(4) 0.43530(16) 0.0468(13) Uani 1 1 d . . . . .
O12 O 0.8943(3) 0.3307(3) 0.59258(15) 0.0677(13) Uani 1 1 d . . . . .
C12 C 0.4216(4) 0.6038(5) 0.45879(18) 0.0583(17) Uani 1 1 d . . . . .
H12 H 0.417353 0.572547 0.479753 0.070 Uiso 1 1 calc R U . . .
O13 O 0.8144(3) 0.3793(3) 0.72117(16) 0.0703(14) Uani 1 1 d . . . . .
C13 C 0.3767(4) 0.6665(5) 0.45262(18) 0.0598(17) Uani 1 1 d . . . . .
O14 O 0.9355(3) 0.6149(3) 0.63836(15) 0.0632(12) Uani 1 1 d . . . . .
C14 C 0.5169(4) 0.5103(4) 0.44101(16) 0.0508(15) Uani 1 1 d . . . . .
H14A H 0.562777 0.520847 0.431399 0.061 Uiso 1 1 calc R U . . .
H14B H 0.521978 0.500248 0.466677 0.061 Uiso 1 1 calc R U . . .
O15 O 0.7271(3) 0.6681(3) 0.72700(13) 0.0668(13) Uani 1 1 d . . . . .
C15 C 0.4876(4) 0.4348(4) 0.42353(18) 0.0513(15) Uani 1 1 d . . . . .
O16 O 0.7308(3) 0.7838(4) 0.58974(15) 0.0781(16) Uani 1 1 d . . . . .
C16 C 0.5046(3) 0.4150(4) 0.38954(17) 0.0493(14) Uani 1 1 d . . . . .
H16 H 0.537073 0.446904 0.377263 0.059 Uiso 1 1 calc R U . . .
O17 O 0.5106(3) 0.6743(3) 0.65499(14) 0.0619(12) Uani 1 1 d . . . . .
C17 C 0.4745(3) 0.3481(4) 0.37293(17) 0.0472(14) Uani 1 1 d . . . . .
O18 O 0.5756(3) 0.5895(4) 0.51834(13) 0.0733(15) Uani 1 1 d . . . . .
C18 C 0.4288(3) 0.3006(4) 0.39005(18) 0.0502(15) Uani 1 1 d . . . . .
O19 O 0.4680(3) 0.3854(3) 0.61093(14) 0.0665(13) Uani 1 1 d . . . . .
C19 C 0.4112(4) 0.3192(4) 0.42434(18) 0.0549(16) Uani 1 1 d . . . . .
H19 H 0.379459 0.286105 0.436518 0.066 Uiso 1 1 calc R U . . .
O20 O 0.6740(3) 0.3107(4) 0.51794(15) 0.0790(16) Uani 1 1 d . . . . .
C20 C 0.4408(4) 0.3877(4) 0.44136(17) 0.0536(15) Uani 1 1 d . . . . .
O21 O 0.4144(8) 0.5368(11) 0.2268(6) 0.308(9) Uani 1 1 d D U . . .
C21 C 0.3959(4) 0.2262(4) 0.37231(19) 0.0529(15) Uani 1 1 d . . . . .
H21A H 0.385647 0.184669 0.390456 0.063 Uiso 1 1 calc R U . . .
H21B H 0.428262 0.202032 0.355378 0.063 Uiso 1 1 calc R U . . .
O23 O 0.3541(10) 0.0176(17) 0.3546(6) 0.230(9) Uani 0.5 1 d D U P . .
C23 C 0.3323(3) 0.2789(4) 0.31829(18) 0.0509(15) Uani 1 1 d . . . . .
H23 H 0.374473 0.281617 0.306304 0.061 Uiso 1 1 calc R U . . .
O22 O 0.7600(10) 1.0076(11) 0.5577(3) 0.286(8) Uani 1 1 d D U . . .
C22 C 0.3298(3) 0.2497(4) 0.35268(17) 0.0464(13) Uani 1 1 d . . . . .
O24 O 0.5009(7) 0.7396(3) 0.7458(3) 0.130(2) Uani 1 1 d D U . . .
C24 C 0.2718(3) 0.3047(4) 0.30114(17) 0.0482(14) Uani 1 1 d . . . . .
C25 C 0.2100(3) 0.2980(4) 0.31743(18) 0.0466(14) Uani 1 1 d . . . . .
C27 C 0.2676(4) 0.2432(4) 0.36932(19) 0.0531(15) Uani 1 1 d . . . . .
C26 C 0.2079(4) 0.2692(4) 0.35289(18) 0.0503(14) Uani 1 1 d . . . . .
H26 H 0.166089 0.267740 0.365233 0.060 Uiso 1 1 calc R U . . .
C28 C 0.1463(3) 0.3294(4) 0.29983(18) 0.0511(15) Uani 1 1 d . . . . .
H28A H 0.107010 0.297373 0.308270 0.061 Uiso 1 1 calc R U . . .
H28B H 0.149835 0.320798 0.274035 0.061 Uiso 1 1 calc R U . . .
C29 C 0.1328(3) 0.4191(4) 0.30674(18) 0.0487(14) Uani 1 1 d . . . . .
C30 C 0.1635(4) 0.4761(4) 0.2867(2) 0.0549(16) Uani 1 1 d . . . . .
H30 H 0.191433 0.458522 0.267848 0.066 Uiso 1 1 calc R U . . .
C31 C 0.1561(3) 0.5596(4) 0.29235(18) 0.0499(14) Uani 1 1 d . . . . .
C32 C 0.1155(3) 0.5873(4) 0.32054(18) 0.0486(14) Uani 1 1 d . . . . .
C33 C 0.0830(3) 0.5267(4) 0.3412(2) 0.0532(16) Uani 1 1 d . . . . .
H33 H 0.053462 0.543134 0.359538 0.064 Uiso 1 1 calc R U . . .
C34 C 0.0931(3) 0.4447(4) 0.33535(18) 0.0481(14) Uani 1 1 d . . . . .
C35 C 0.1061(3) 0.6752(4) 0.3288(2) 0.0561(16) Uani 1 1 d . . . . .
H35A H 0.062572 0.682578 0.341424 0.067 Uiso 1 1 calc R U . . .
H35B H 0.103358 0.706538 0.306511 0.067 Uiso 1 1 calc R U . . .
C36 C 0.3402(4) 0.7963(6) 0.3058(2) 0.072(2) Uani 1 1 d . . . . .
H36A H 0.303073 0.828176 0.294626 0.086 Uiso 1 1 calc R U . . .
H36B H 0.336328 0.739058 0.297787 0.086 Uiso 1 1 calc R U . . .
C37 C 0.4076(5) 0.8305(6) 0.2958(2) 0.079(2) Uani 1 1 d . . . . .
C38 C 0.4599(5) 0.8596(7) 0.2885(2) 0.097(3) Uani 1 1 d . . . . .
H38 H 0.502356 0.883299 0.282538 0.116 Uiso 1 1 calc R U . . .
C39 C 0.0890(4) 0.6748(6) 0.4375(2) 0.071(2) Uani 1 1 d . . . . .
H39A H 0.088150 0.732926 0.444340 0.086 Uiso 1 1 calc R U . . .
H39B H 0.124824 0.647218 0.451588 0.086 Uiso 1 1 calc R U . . .
C40 C 0.0213(4) 0.6366(5) 0.4448(2) 0.068(2) Uani 1 1 d . . . . .
H40A H -0.013272 0.664025 0.429819 0.082 Uiso 1 1 calc R U . . .
H40B H 0.023232 0.578947 0.437253 0.082 Uiso 1 1 calc R U . . .
C41 C -0.0022(5) 0.6389(6) 0.4814(3) 0.080(2) Uani 1 1 d . . . . .
H41A H -0.001465 0.696030 0.489712 0.096 Uiso 1 1 calc R U . . .
H41B H 0.030203 0.607676 0.496328 0.096 Uiso 1 1 calc R U . . .
C42 C -0.0725(4) 0.6049(6) 0.4867(2) 0.075(2) Uani 1 1 d . . . . .
H42A H -0.075555 0.551634 0.474554 0.090 Uiso 1 1 calc R U . . .
H42B H -0.105731 0.641917 0.475218 0.090 Uiso 1 1 calc R U . . .
C43 C -0.0927(5) 0.5934(7) 0.5249(2) 0.085(2) Uani 1 1 d . . . . .
H43A H -0.090279 0.646699 0.537135 0.102 Uiso 1 1 calc R U . . .
H43B H -0.059566 0.556545 0.536557 0.102 Uiso 1 1 calc R U . . .
C44 C -0.1649(5) 0.5580(7) 0.5293(3) 0.095(3) Uani 1 1 d . . . . .
H44A H -0.198763 0.596867 0.519652 0.113 Uiso 1 1 calc R U . . .
H44B H -0.168787 0.506566 0.515788 0.113 Uiso 1 1 calc R U . . .
C45 C -0.1796(5) 0.5418(5) 0.5682(2) 0.075(2) Uani 1 1 d . . . . .
H45A H -0.149113 0.498038 0.576861 0.090 Uiso 1 1 calc R U . . .
H45B H -0.169378 0.591598 0.582015 0.090 Uiso 1 1 calc R U . . .
C46 C -0.2519(5) 0.5174(7) 0.5746(3) 0.084(3) Uani 1 1 d . . . . .
H46A H -0.261323 0.465531 0.562170 0.101 Uiso 1 1 calc R U . . .
H46B H -0.282590 0.559410 0.564635 0.101 Uiso 1 1 calc R U . . .
C47 C -0.2677(5) 0.5063(6) 0.6152(2) 0.072(2) Uani 1 1 d . . . . .
H47A H -0.237632 0.463594 0.625140 0.086 Uiso 1 1 calc R U . . .
H47B H -0.257613 0.557881 0.627766 0.086 Uiso 1 1 calc R U . . .
C48 C -0.3353(4) 0.4849(7) 0.6210(2) 0.094(3) Uani 1 1 d . . . . .
H48A H -0.345884 0.435728 0.606850 0.112 Uiso 1 1 calc R U . . .
H48B H -0.364828 0.529454 0.612212 0.112 Uiso 1 1 calc R U . . .
C49 C 0.5340(5) 0.6538(6) 0.3510(3) 0.081(2) Uani 1 1 d . . . . .
H49A H 0.572975 0.634735 0.337311 0.121 Uiso 1 1 calc R U . . .
H49B H 0.491865 0.642846 0.337747 0.121 Uiso 1 1 calc R U . . .
H49C H 0.538199 0.712451 0.355168 0.121 Uiso 1 1 calc R U . . .
C50 C 0.3110(6) 0.6293(7) 0.5037(3) 0.103(3) Uani 1 1 d . . . . .
H50A H 0.274317 0.650235 0.518453 0.155 Uiso 1 1 calc R U . . .
H50B H 0.297002 0.577380 0.493072 0.155 Uiso 1 1 calc R U . . .
H50C H 0.351924 0.620845 0.518172 0.155 Uiso 1 1 calc R U . . .
C51 C 0.5334(5) 0.3748(5) 0.3184(2) 0.080(2) Uani 1 1 d . . . . .
H51A H 0.538773 0.351776 0.294730 0.120 Uiso 1 1 calc R U . . .
H51B H 0.514478 0.429884 0.316527 0.120 Uiso 1 1 calc R U . . .
H51C H 0.577801 0.377161 0.330322 0.120 Uiso 1 1 calc R U . . .
C52 C 0.3827(6) 0.3609(7) 0.4946(2) 0.096(3) Uani 1 1 d . . . . .
H52A H 0.376929 0.384784 0.518097 0.144 Uiso 1 1 calc R U . . .
H52B H 0.338365 0.357249 0.482672 0.144 Uiso 1 1 calc R U . . .
H52C H 0.402377 0.306337 0.496895 0.144 Uiso 1 1 calc R U . . .
C53 C 0.3317(4) 0.3496(7) 0.2503(2) 0.087(3) Uani 1 1 d . . . . .
H53A H 0.322366 0.369011 0.226257 0.131 Uiso 1 1 calc R U . . .
H53B H 0.356399 0.391730 0.263516 0.131 Uiso 1 1 calc R U . . .
H53C H 0.359329 0.300035 0.249294 0.131 Uiso 1 1 calc R U . . .
C54 C 0.2058(6) 0.2001(6) 0.4189(3) 0.100(3) Uani 1 1 d . . . . .
H54A H 0.211965 0.179628 0.443058 0.150 Uiso 1 1 calc R U . . .
H54B H 0.180077 0.251155 0.419466 0.150 Uiso 1 1 calc R U . . .
H54C H 0.180797 0.159726 0.404842 0.150 Uiso 1 1 calc R U . . .
C55 C 0.2300(5) 0.5963(6) 0.2458(2) 0.080(2) Uani 1 1 d . . . . .
H55A H 0.246793 0.644432 0.233326 0.120 Uiso 1 1 calc R U . . .
H55B H 0.268344 0.567034 0.256539 0.120 Uiso 1 1 calc R U . . .
H55C H 0.206389 0.560369 0.229001 0.120 Uiso 1 1 calc R U . . .
C56 C 0.0129(5) 0.4075(5) 0.3793(3) 0.083(2) Uani 1 1 d . . . . .
H56A H -0.002981 0.359058 0.391924 0.125 Uiso 1 1 calc R U . . .
H56B H 0.031162 0.446988 0.396306 0.125 Uiso 1 1 calc R U . . .
H56C H -0.025141 0.431943 0.366236 0.125 Uiso 1 1 calc R U . . .
C57 C 0.7226(4) 0.2392(4) 0.6000(2) 0.0559(16) Uani 1 1 d . . . . .
C58 C 0.7223(4) 0.2332(4) 0.63713(19) 0.0546(15) Uani 1 1 d . . . . .
C59 C 0.7770(4) 0.2592(4) 0.6568(2) 0.0550(16) Uani 1 1 d . . . . .
H59 H 0.775137 0.253532 0.681711 0.066 Uiso 1 1 calc R U . . .
C60 C 0.8344(3) 0.2929(4) 0.6423(2) 0.0532(15) Uani 1 1 d . . . . .
C61 C 0.8375(3) 0.2976(4) 0.6051(2) 0.0531(15) Uani 1 1 d . . . . .
C62 C 0.7816(4) 0.2722(4) 0.5848(2) 0.0556(16) Uani 1 1 d . . . . .
H62 H 0.783655 0.277340 0.559832 0.067 Uiso 1 1 calc R U . . .
C63 C 0.8910(3) 0.3230(4) 0.6658(2) 0.0538(15) Uani 1 1 d . . . . .
H63A H 0.935209 0.312924 0.654335 0.065 Uiso 1 1 calc R U . . .
H63B H 0.890515 0.292455 0.688386 0.065 Uiso 1 1 calc R U . . .
C64 C 0.8833(3) 0.4152(4) 0.67350(18) 0.0482(14) Uani 1 1 d . . . . .
C65 C 0.8429(3) 0.4395(4) 0.70074(19) 0.0511(15) Uani 1 1 d . . . . .
C66 C 0.8333(3) 0.5211(4) 0.70819(18) 0.0480(13) Uani 1 1 d . . . . .
H66 H 0.806208 0.537306 0.727638 0.058 Uiso 1 1 calc R U . . .
C67 C 0.8650(3) 0.5816(4) 0.68590(18) 0.0461(13) Uani 1 1 d . . . . .
C68 C 0.9059(3) 0.5550(4) 0.65935(18) 0.0492(14) Uani 1 1 d . . . . .
C69 C 0.9137(3) 0.4708(4) 0.65283(18) 0.0462(13) Uani 1 1 d . . . . .
H69 H 0.940778 0.453228 0.633606 0.055 Uiso 1 1 calc R U . . .
C70 C 0.8545(3) 0.6712(4) 0.6932(2) 0.0536(15) Uani 1 1 d . . . . .
H70A H 0.893639 0.702721 0.684303 0.064 Uiso 1 1 calc R U . . .
H70B H 0.851462 0.680272 0.719038 0.064 Uiso 1 1 calc R U . . .
C71 C 0.7893(3) 0.7004(4) 0.67528(18) 0.0490(14) Uani 1 1 d . . . . .
C72 C 0.7262(3) 0.6970(4) 0.69254(17) 0.0472(14) Uani 1 1 d . . . . .
C73 C 0.6680(3) 0.7197(4) 0.67514(18) 0.0486(14) Uani 1 1 d . . . . .
H73 H 0.625763 0.715107 0.686938 0.058 Uiso 1 1 calc R U . . .
C74 C 0.6687(4) 0.7495(4) 0.64061(18) 0.0503(14) Uani 1 1 d . . . . .
C75 C 0.7320(4) 0.7532(4) 0.62393(17) 0.0513(14) Uani 1 1 d . . . . .
C76 C 0.7900(4) 0.7320(4) 0.6421(2) 0.0547(15) Uani 1 1 d . . . . .
H76 H 0.832657 0.739655 0.630917 0.066 Uiso 1 1 calc R U . . .
C77 C 0.6042(4) 0.7724(4) 0.6223(2) 0.0566(16) Uani 1 1 d . . . . .
H77A H 0.613738 0.815770 0.604894 0.068 Uiso 1 1 calc R U . . .
H77B H 0.572176 0.794840 0.639884 0.068 Uiso 1 1 calc R U . . .
C78 C 0.5709(3) 0.7015(4) 0.60364(17) 0.0486(14) Uani 1 1 d . . . . .
C79 C 0.5234(3) 0.6525(4) 0.62171(17) 0.0503(15) Uani 1 1 d . . . . .
C80 C 0.4949(3) 0.5860(4) 0.60447(17) 0.0492(14) Uani 1 1 d . . . . .
H80 H 0.462634 0.553635 0.616663 0.059 Uiso 1 1 calc R U . . .
C81 C 0.5117(3) 0.5648(4) 0.56976(16) 0.0461(13) Uani 1 1 d . . . . .
C82 C 0.5593(4) 0.6145(4) 0.55287(17) 0.0540(15) Uani 1 1 d . . . . .
C83 C 0.5866(4) 0.6804(4) 0.56890(18) 0.0542(15) Uani 1 1 d . . . . .
H83 H 0.617566 0.713449 0.556153 0.065 Uiso 1 1 calc R U . . .
C84 C 0.4811(4) 0.4884(4) 0.55303(19) 0.0532(15) Uani 1 1 d . . . . .
H84A H 0.435938 0.477819 0.563445 0.064 Uiso 1 1 calc R U . . .
H84B H 0.474597 0.497472 0.527372 0.064 Uiso 1 1 calc R U . . .
C85 C 0.5258(3) 0.4158(4) 0.55868(17) 0.0500(14) Uani 1 1 d . . . . .
C86 C 0.5194(3) 0.3662(4) 0.58799(18) 0.0478(14) Uani 1 1 d . . . . .
C87 C 0.5632(3) 0.2988(4) 0.59416(19) 0.0522(15) Uani 1 1 d . . . . .
H87 H 0.557076 0.265569 0.614417 0.063 Uiso 1 1 calc R U . . .
C88 C 0.6155(3) 0.2814(3) 0.57030(15) 0.0467(14) Uani 1 1 d . . . . .
C89 C 0.6203(4) 0.3303(4) 0.54032(17) 0.0543(16) Uani 1 1 d . . . . .
C90 C 0.5774(4) 0.3963(4) 0.53486(16) 0.0549(16) Uani 1 1 d . . . . .
H90 H 0.583056 0.428989 0.514406 0.066 Uiso 1 1 calc R U . . .
C91 C 0.6633(4) 0.2145(4) 0.57789(19) 0.0572(17) Uani 1 1 d . . . . .
H91A H 0.680081 0.192298 0.555268 0.069 Uiso 1 1 calc R U . . .
H91B H 0.638597 0.170391 0.590134 0.069 Uiso 1 1 calc R U . . .
C92 C 0.6568(5) 0.2037(7) 0.6894(3) 0.084(3) Uani 1 1 d . . . . .
H92A H 0.693500 0.171615 0.700739 0.101 Uiso 1 1 calc R U . . .
H92B H 0.659673 0.260495 0.698072 0.101 Uiso 1 1 calc R U . . .
C93 C 0.5930(5) 0.1702(6) 0.6975(2) 0.075(2) Uani 1 1 d . . . . .
C94 C 0.5390(5) 0.1463(7) 0.7051(3) 0.091(3) Uani 1 1 d . . . . .
H94 H 0.495199 0.126831 0.711283 0.110 Uiso 1 1 calc R U . . .
C95 C 0.9083(4) 0.3209(5) 0.5554(2) 0.0684(19) Uani 1 1 d . . . . .
H95A H 0.872569 0.347272 0.540789 0.082 Uiso 1 1 calc R U . . .
H95B H 0.910733 0.262487 0.549027 0.082 Uiso 1 1 calc R U . . .
C96 C 0.9760(4) 0.3618(5) 0.5502(2) 0.0638(18) Uani 1 1 d . . . . .
H96A H 1.010387 0.335227 0.565619 0.077 Uiso 1 1 calc R U . . .
H96B H 0.972484 0.419512 0.557550 0.077 Uiso 1 1 calc R U . . .
C97 C 1.0001(5) 0.3580(7) 0.5116(2) 0.081(2) Uani 1 1 d . . . . .
H97A H 1.002907 0.300432 0.504061 0.097 Uiso 1 1 calc R U . . .
H97B H 0.966453 0.385852 0.496220 0.097 Uiso 1 1 calc R U . . .
C98 C 1.0695(5) 0.3983(6) 0.5074(3) 0.083(2) Uani 1 1 d . . . . .
H98A H 1.066883 0.454896 0.516331 0.099 Uiso 1 1 calc R U . . .
H98B H 1.103149 0.368763 0.522197 0.099 Uiso 1 1 calc R U . . .
C99 C 1.0942(6) 0.4000(7) 0.4699(3) 0.096(3) Uani 1 1 d . . . . .
H99A H 1.094365 0.343296 0.461029 0.115 Uiso 1 1 calc R U . . .
H99B H 1.060472 0.430579 0.455604 0.115 Uiso 1 1 calc R U . . .
C100 C 1.1625(4) 0.4357(6) 0.4631(2) 0.073(2) Uani 1 1 d . . . . .
H10A H 1.196934 0.401829 0.475450 0.088 Uiso 1 1 calc R U . . .
H10B H 1.164046 0.490535 0.473975 0.088 Uiso 1 1 calc R U . . .
C101 C 1.1832(6) 0.4437(6) 0.4254(3) 0.094(3) Uani 1 1 d . . . . .
H10C H 1.182852 0.388344 0.415074 0.113 Uiso 1 1 calc R U . . .
H10D H 1.147228 0.475212 0.413111 0.113 Uiso 1 1 calc R U . . .
C102 C 1.2490(5) 0.4814(6) 0.4166(2) 0.073(2) Uani 1 1 d . . . . .
H10E H 1.250417 0.536143 0.427485 0.087 Uiso 1 1 calc R U . . .
H10F H 1.285480 0.448656 0.427880 0.087 Uiso 1 1 calc R U . . .
C103 C 1.2651(5) 0.4901(5) 0.3803(2) 0.071(2) Uani 1 1 d . . . . .
H10G H 1.229631 0.524297 0.369010 0.085 Uiso 1 1 calc R U . . .
H10H H 1.262838 0.435643 0.369122 0.085 Uiso 1 1 calc R U . . .
C104 C 1.3323(6) 0.5262(7) 0.3725(3) 0.112(4) Uani 1 1 d . . . . .
H10I H 1.367527 0.492750 0.384417 0.134 Uiso 1 1 calc R U . . .
H10J H 1.333964 0.581073 0.383234 0.134 Uiso 1 1 calc R U . . .
C105 C 0.7691(6) 0.4001(7) 0.7490(3) 0.097(3) Uani 1 1 d . . . . .
H10K H 0.753658 0.350319 0.760777 0.146 Uiso 1 1 calc R U . . .
H10L H 0.792705 0.434978 0.766174 0.146 Uiso 1 1 calc R U . . .
H10M H 0.729710 0.429273 0.739240 0.146 Uiso 1 1 calc R U . . .
C106 C 0.9917(4) 0.5900(5) 0.6176(2) 0.073(2) Uani 1 1 d . . . . .
H10N H 1.008449 0.636552 0.603957 0.110 Uiso 1 1 calc R U . . .
H10O H 1.028115 0.569749 0.633074 0.110 Uiso 1 1 calc R U . . .
H10P H 0.977323 0.546679 0.601372 0.110 Uiso 1 1 calc R U . . .
C107 C 0.6630(5) 0.6547(5) 0.7435(2) 0.075(2) Uani 1 1 d . . . . .
H10Q H 0.670536 0.634391 0.767603 0.113 Uiso 1 1 calc R U . . .
H10R H 0.637654 0.705980 0.744415 0.113 Uiso 1 1 calc R U . . .
H10S H 0.636929 0.614414 0.729947 0.113 Uiso 1 1 calc R U . . .
C108 C 0.7918(7) 0.7973(9) 0.5713(3) 0.113(4) Uani 1 1 d . . . . .
H10T H 0.781265 0.818823 0.547761 0.170 Uiso 1 1 calc R U . . .
H10U H 0.819819 0.836741 0.584336 0.170 Uiso 1 1 calc R U . . .
H10V H 0.816651 0.745904 0.569101 0.170 Uiso 1 1 calc R U . . .
C109 C 0.4662(6) 0.6229(6) 0.6744(2) 0.096(3) Uani 1 1 d . . . . .
H10W H 0.460597 0.644824 0.698250 0.144 Uiso 1 1 calc R U . . .
H10X H 0.421849 0.620543 0.662431 0.144 Uiso 1 1 calc R U . . .
H10Y H 0.485645 0.568063 0.675800 0.144 Uiso 1 1 calc R U . . .
C110 C 0.6223(7) 0.6353(7) 0.4991(2) 0.101(3) Uani 1 1 d . . . . .
H11A H 0.628408 0.610679 0.475806 0.152 Uiso 1 1 calc R U . . .
H11B H 0.605157 0.691034 0.496347 0.152 Uiso 1 1 calc R U . . .
H11C H 0.665960 0.636457 0.511766 0.152 Uiso 1 1 calc R U . . .
C111 C 0.4656(5) 0.3472(6) 0.6448(2) 0.077(2) Uani 1 1 d . . . . .
H11D H 0.426192 0.367458 0.657765 0.115 Uiso 1 1 calc R U . . .
H11E H 0.461787 0.288134 0.641756 0.115 Uiso 1 1 calc R U . . .
H11F H 0.507353 0.359897 0.658021 0.115 Uiso 1 1 calc R U . . .
C112 C 0.6893(7) 0.3622(6) 0.4914(3) 0.098(3) Uani 1 1 d . . . . .
H11G H 0.727808 0.340422 0.478060 0.147 Uiso 1 1 calc R U . . .
H11H H 0.649842 0.368035 0.475618 0.147 Uiso 1 1 calc R U . . .
H11I H 0.701556 0.415546 0.501162 0.147 Uiso 1 1 calc R U . . .
C113 C 0.5718(7) 0.6132(11) 0.2556(4) 0.232(7) Uani 1 1 d D U . . .
H11J H 0.575726 0.670867 0.261923 0.348 Uiso 1 1 calc R U . . .
H11K H 0.587996 0.579645 0.275416 0.348 Uiso 1 1 calc R U . . .
H11L H 0.599344 0.601999 0.234752 0.348 Uiso 1 1 calc R U . . .
C119 C 0.2233(13) 0.0132(19) 0.3377(5) 0.186(8) Uani 0.5 1 d D U P . .
H11M H 0.260005 0.032928 0.322565 0.279 Uiso 0.5 1 calc R U P . .
H11N H 0.204445 -0.037196 0.327739 0.279 Uiso 0.5 1 calc R U P . .
H11O H 0.187417 0.054491 0.338936 0.279 Uiso 0.5 1 calc R U P . .
C118 C 0.7183(7) 0.9965(8) 0.5808(3) 0.174(4) Uani 1 1 d D U . . .
H118 H 0.672294 0.984450 0.575125 0.209 Uiso 1 1 calc R U . . .
C117 C 0.6919(7) 0.9825(8) 0.6419(4) 0.161(5) Uani 1 1 d D U . . .
H11P H 0.649929 0.964335 0.630226 0.242 Uiso 1 1 calc R U . . .
H11Q H 0.709611 0.938852 0.657024 0.242 Uiso 1 1 calc R U . . .
H11R H 0.682436 1.030707 0.656310 0.242 Uiso 1 1 calc R U . . .
C116 C 0.8021(5) 1.0288(10) 0.6274(5) 0.215(7) Uani 1 1 d D U . . .
H11S H 0.830595 1.040105 0.606893 0.323 Uiso 1 1 calc R U . . .
H11T H 0.796705 1.078624 0.641351 0.323 Uiso 1 1 calc R U . . .
H11U H 0.823880 0.986769 0.642065 0.323 Uiso 1 1 calc R U . . .
C114 C 0.4626(9) 0.6671(6) 0.2483(5) 0.222(8) Uani 1 1 d D U . . .
H11V H 0.490572 0.713567 0.255711 0.332 Uiso 1 1 calc R U . . .
H11W H 0.444574 0.676960 0.224459 0.332 Uiso 1 1 calc R U . . .
H11$ H 0.424743 0.660404 0.264730 0.332 Uiso 1 1 calc R U . . .
C120 C 0.2017(10) -0.0305(9) 0.3957(6) 0.136(7) Uani 0.5 1 d D U P . .
H12A H 0.157609 -0.034265 0.383518 0.204 Uiso 0.5 1 calc R U P . .
H12B H 0.215010 -0.084524 0.404341 0.204 Uiso 0.5 1 calc R U P . .
H12C H 0.198170 0.007146 0.415640 0.204 Uiso 0.5 1 calc R U P . .
C122 C 0.5434(4) 0.8845(7) 0.7167(2) 0.119(3) Uani 1 1 d D U . . .
H12D H 0.551379 0.942194 0.711588 0.179 Uiso 1 1 calc R U . . .
H12E H 0.586939 0.857539 0.721624 0.179 Uiso 1 1 calc R U . . .
H12F H 0.521317 0.858615 0.696327 0.179 Uiso 1 1 calc R U . . .
C121 C 0.3176(8) 0.0104(9) 0.3803(5) 0.151(6) Uani 0.5 1 d D U P . .
H121 H 0.334546 0.013609 0.403803 0.182 Uiso 0.5 1 calc R U P . .
C123 C 0.4798(5) 0.9507(4) 0.7616(3) 0.117(3) Uani 1 1 d D U . . .
H12G H 0.499892 0.995089 0.747918 0.176 Uiso 1 1 calc R U . . .
H12H H 0.430073 0.955011 0.760658 0.176 Uiso 1 1 calc R U . . .
H12I H 0.495344 0.954258 0.786202 0.176 Uiso 1 1 calc R U . . .
C124 C 0.4822(4) 0.8033(4) 0.75909(18) 0.098(2) Uani 1 1 d D U . . .
H124 H 0.453409 0.800077 0.779057 0.118 Uiso 1 1 calc R U . . .
C115 C 0.4715(9) 0.5243(6) 0.2385(5) 0.199(5) Uani 1 1 d D U . . .
H115 H 0.491341 0.471760 0.240561 0.239 Uiso 1 1 calc R U . . .

loop_
_atom_site_aniso_label
_atom_site_aniso_U_11
_atom_site_aniso_U_22
_atom_site_aniso_U_33
_atom_site_aniso_U_23
_atom_site_aniso_U_13
_atom_site_aniso_U_12
Br1 0.0856(7) 0.1213(8) 0.0693(5) 0.0066(5) 0.0191(5) -0.0165(6)
O1 0.049(3) 0.079(3) 0.070(3) 0.002(3) 0.009(2) -0.025(2)
N1 0.251(9) 0.116(4) 0.112(5) 0.001(6) 0.092(6) -0.041(7)
C1 0.041(3) 0.042(3) 0.065(4) 0.001(3) 0.001(3) -0.002(2)
Br2 0.0850(7) 0.1253(8) 0.0675(5) 0.0057(5) 0.0176(5) -0.0162(6)
N2 0.099(5) 0.086(4) 0.189(8) -0.022(6) 0.040(5) 0.000(4)
C2 0.048(3) 0.055(3) 0.056(4) 0.004(3) 0.003(3) -0.008(3)
O3 0.058(3) 0.072(3) 0.067(3) 0.009(3) 0.026(2) 0.000(2)
O2 0.048(3) 0.080(3) 0.075(3) -0.013(3) 0.020(2) -0.017(2)
N3 0.152(12) 0.033(5) 0.188(13) -0.009(7) 0.060(10) 0.005(7)
C3 0.042(3) 0.050(3) 0.063(4) 0.007(3) 0.001(3) -0.004(3)
O4 0.092(4) 0.105(4) 0.064(3) -0.011(3) 0.039(3) 0.012(4)
N4 0.069(2) 0.071(2) 0.083(2) 0.004(4) -0.0207(17) -0.007(4)
C4 0.046(3) 0.044(3) 0.060(4) -0.009(3) 0.003(3) -0.002(3)
O5 0.066(3) 0.063(3) 0.057(3) -0.018(2) 0.014(2) 0.001(2)
C5 0.050(4) 0.062(4) 0.057(4) -0.009(3) 0.011(3) -0.001(3)
O6 0.114(5) 0.100(4) 0.036(2) -0.006(2) 0.012(3) -0.045(4)
C6 0.044(3) 0.050(3) 0.075(5) -0.007(3) 0.023(3) -0.004(3)
O7 0.050(3) 0.092(4) 0.043(2) -0.001(2) 0.0034(19) 0.003(2)
C7 0.053(4) 0.049(3) 0.063(4) -0.015(3) -0.001(3) -0.004(3)
O8 0.078(4) 0.073(3) 0.072(3) 0.020(3) 0.008(3) -0.003(3)
C8 0.048(3) 0.050(3) 0.067(4) -0.006(3) -0.010(3) -0.006(3)
O9 0.073(3) 0.060(3) 0.061(3) 0.018(2) 0.019(2) -0.005(2)
C9 0.050(3) 0.047(3) 0.041(3) 0.003(2) 0.008(2) -0.014(3)
O10 0.061(3) 0.060(3) 0.070(3) 0.007(2) 0.019(2) -0.012(2)
C10 0.041(3) 0.057(3) 0.046(3) -0.002(3) 0.013(3) -0.005(3)
O11 0.060(3) 0.086(3) 0.061(3) 0.002(3) 0.006(2) -0.019(3)
C11 0.047(3) 0.058(3) 0.036(3) -0.004(2) 0.001(2) -0.014(3)
O12 0.059(3) 0.081(3) 0.064(3) -0.001(3) 0.019(2) -0.015(3)
C12 0.066(4) 0.068(4) 0.041(3) -0.006(3) 0.007(3) -0.004(4)
O13 0.059(3) 0.065(3) 0.087(4) 0.015(3) 0.009(3) 0.004(2)
C13 0.056(4) 0.077(4) 0.046(3) -0.005(3) 0.016(3) -0.004(3)
O14 0.060(3) 0.051(2) 0.079(3) 0.000(2) 0.010(2) -0.018(2)
C14 0.050(4) 0.065(4) 0.037(3) 0.001(3) -0.007(3) -0.012(3)
O15 0.061(3) 0.088(4) 0.052(3) 0.006(2) 0.002(2) 0.006(3)
C15 0.053(4) 0.053(3) 0.048(3) 0.004(3) -0.011(3) 0.002(3)
O16 0.072(4) 0.107(4) 0.056(3) 0.032(3) 0.006(3) 0.001(3)
C16 0.040(3) 0.057(3) 0.051(3) -0.007(3) 0.001(3) 0.005(3)
O17 0.064(3) 0.065(3) 0.057(3) -0.011(2) 0.013(2) -0.005(2)
C17 0.046(3) 0.047(3) 0.049(3) -0.001(3) 0.004(3) 0.005(3)
O18 0.090(4) 0.084(4) 0.046(3) -0.005(2) 0.013(3) -0.023(3)
C18 0.049(3) 0.049(3) 0.053(3) -0.003(3) -0.006(3) 0.008(3)
O19 0.061(3) 0.077(3) 0.061(3) 0.015(2) 0.025(2) 0.016(2)
C19 0.060(4) 0.053(3) 0.051(3) 0.003(3) -0.003(3) -0.012(3)
O20 0.081(4) 0.095(4) 0.061(3) 0.003(3) 0.036(3) 0.011(3)
C20 0.054(4) 0.067(4) 0.040(3) 0.005(3) -0.006(3) -0.005(3)
O21 0.275(16) 0.373(19) 0.277(18) -0.031(14) 0.090(14) -0.080(14)
C21 0.055(4) 0.043(3) 0.061(4) -0.006(3) -0.005(3) 0.001(3)
O23 0.226(17) 0.171(15) 0.29(2) -0.017(16) 0.078(17) -0.010(16)
C23 0.045(3) 0.054(3) 0.053(3) -0.005(3) -0.006(3) 0.002(3)
O22 0.38(2) 0.242(12) 0.239(12) 0.094(10) 0.104(13) -0.011(13)
C22 0.045(3) 0.041(3) 0.053(3) -0.004(3) 0.004(3) 0.002(2)
O24 0.201(6) 0.077(2) 0.112(3) -0.004(5) -0.048(4) 0.006(6)
C24 0.045(3) 0.053(3) 0.047(3) -0.009(3) -0.002(3) -0.003(3)
C25 0.042(3) 0.041(3) 0.057(3) -0.003(3) -0.001(3) -0.003(2)
C27 0.057(4) 0.043(3) 0.060(4) 0.006(3) 0.005(3) -0.003(3)
C26 0.051(3) 0.046(3) 0.054(3) 0.002(3) 0.003(3) -0.005(3)
C28 0.041(3) 0.059(4) 0.053(3) -0.009(3) -0.006(3) -0.012(3)
C29 0.041(3) 0.054(3) 0.052(3) 0.003(3) -0.005(3) -0.004(3)
C30 0.041(3) 0.064(4) 0.060(4) 0.006(3) -0.001(3) 0.001(3)
C31 0.044(3) 0.055(3) 0.051(3) 0.006(3) 0.007(3) -0.003(3)
C32 0.035(3) 0.055(3) 0.056(3) 0.007(3) -0.004(3) -0.003(3)
C33 0.036(3) 0.054(4) 0.069(4) 0.005(3) -0.001(3) -0.007(3)
C34 0.038(3) 0.051(3) 0.056(4) 0.000(3) -0.008(3) -0.008(3)
C35 0.035(3) 0.059(4) 0.074(4) 0.015(3) 0.001(3) 0.001(3)
C36 0.054(4) 0.113(6) 0.048(3) 0.015(4) 0.001(3) -0.020(4)
C37 0.059(5) 0.113(7) 0.066(5) 0.004(5) 0.002(4) -0.022(5)
C38 0.065(5) 0.167(10) 0.058(4) 0.005(5) -0.007(4) -0.049(6)
C39 0.056(4) 0.090(5) 0.068(5) 0.000(4) 0.005(4) -0.017(4)
C40 0.047(4) 0.082(5) 0.075(5) 0.018(4) 0.016(3) -0.006(4)
C41 0.071(5) 0.092(6) 0.077(6) 0.018(4) 0.019(4) -0.002(5)
C42 0.065(5) 0.092(6) 0.067(5) 0.020(4) 0.010(4) -0.007(4)
C43 0.069(5) 0.114(7) 0.072(5) 0.018(5) 0.018(4) 0.003(4)
C44 0.079(6) 0.100(6) 0.106(7) 0.018(5) 0.045(5) 0.000(5)
C45 0.065(4) 0.096(5) 0.065(4) 0.004(3) 0.012(3) -0.004(3)
C46 0.065(5) 0.106(6) 0.081(6) 0.027(5) 0.020(4) -0.013(5)
C47 0.061(4) 0.095(5) 0.060(4) 0.010(4) 0.009(3) -0.022(4)
C48 0.054(4) 0.167(9) 0.060(4) 0.017(5) -0.008(3) -0.012(5)
C49 0.065(5) 0.101(6) 0.078(5) 0.017(4) 0.031(4) -0.004(4)
C50 0.108(7) 0.127(8) 0.076(5) -0.009(5) 0.061(5) -0.014(6)
C51 0.089(5) 0.079(5) 0.072(5) 0.005(4) 0.026(4) -0.006(4)
C52 0.113(7) 0.119(7) 0.056(4) -0.009(4) 0.022(4) -0.060(6)
C53 0.056(4) 0.145(8) 0.061(4) 0.006(5) 0.020(3) -0.002(5)
C54 0.100(7) 0.099(6) 0.102(7) 0.053(5) 0.037(5) 0.014(5)
C55 0.082(5) 0.088(5) 0.070(5) 0.020(4) 0.033(4) -0.008(4)
C56 0.088(6) 0.074(5) 0.089(6) -0.002(4) 0.034(5) -0.018(4)
C57 0.046(3) 0.042(3) 0.080(5) -0.007(3) 0.014(3) 0.001(3)
C58 0.050(4) 0.048(3) 0.066(4) -0.008(3) 0.018(3) -0.005(3)
C59 0.049(4) 0.046(3) 0.069(4) 0.010(3) 0.004(3) 0.002(3)
C60 0.045(3) 0.043(3) 0.072(4) 0.007(3) 0.011(3) 0.010(3)
C61 0.045(3) 0.041(3) 0.073(4) 0.000(3) 0.006(3) 0.004(3)
C62 0.054(4) 0.047(3) 0.066(4) -0.005(3) 0.016(3) -0.002(3)
C63 0.046(3) 0.044(3) 0.071(4) 0.000(3) -0.001(3) 0.006(3)
C64 0.034(3) 0.048(3) 0.063(4) 0.002(3) -0.007(3) 0.002(2)
C65 0.036(3) 0.056(3) 0.061(4) 0.014(3) -0.009(3) -0.002(3)
C66 0.040(3) 0.056(3) 0.048(3) -0.001(3) -0.001(3) -0.002(3)
C67 0.029(3) 0.052(3) 0.057(3) -0.002(3) -0.007(2) -0.003(2)
C68 0.040(3) 0.051(3) 0.056(4) 0.006(3) 0.002(3) -0.009(3)
C69 0.035(3) 0.056(3) 0.048(3) -0.004(3) 0.002(2) 0.000(2)
C70 0.044(3) 0.050(3) 0.067(4) -0.003(3) 0.000(3) -0.006(3)
C71 0.049(3) 0.044(3) 0.054(3) -0.008(3) -0.001(3) -0.002(3)
C72 0.054(4) 0.042(3) 0.046(3) -0.003(2) 0.006(3) 0.003(3)
C73 0.042(3) 0.047(3) 0.058(3) -0.010(3) 0.014(3) 0.001(3)
C74 0.054(4) 0.038(3) 0.059(4) -0.004(3) -0.009(3) -0.002(3)
C75 0.058(4) 0.049(3) 0.047(3) 0.004(3) 0.003(3) -0.004(3)
C76 0.045(3) 0.051(3) 0.068(4) 0.000(3) 0.014(3) -0.006(3)
C77 0.058(4) 0.042(3) 0.070(4) 0.003(3) -0.010(3) 0.007(3)
C78 0.049(3) 0.043(3) 0.054(3) 0.008(3) -0.007(3) 0.004(3)
C79 0.048(3) 0.054(3) 0.049(3) -0.004(3) -0.005(3) 0.014(3)
C80 0.050(3) 0.050(3) 0.047(3) 0.009(3) 0.002(3) 0.001(3)
C81 0.045(3) 0.053(3) 0.041(3) 0.001(3) -0.001(2) -0.001(3)
C82 0.065(4) 0.059(4) 0.038(3) 0.005(3) 0.003(3) -0.005(3)
C83 0.054(4) 0.058(4) 0.050(3) 0.014(3) -0.002(3) 0.004(3)
C84 0.050(4) 0.060(4) 0.050(3) -0.002(3) -0.004(3) -0.001(3)
C85 0.050(3) 0.055(3) 0.045(3) -0.010(3) -0.006(3) -0.006(3)
C86 0.047(3) 0.048(3) 0.049(3) -0.003(3) 0.006(3) -0.013(3)
C87 0.043(3) 0.050(3) 0.064(4) -0.007(3) 0.007(3) -0.008(3)
C88 0.049(3) 0.052(3) 0.040(3) -0.016(2) 0.017(2) -0.013(3)
C89 0.057(4) 0.062(4) 0.044(3) -0.021(3) 0.006(3) -0.008(3)
C90 0.058(4) 0.071(4) 0.035(3) -0.001(3) 0.005(3) -0.008(3)
C91 0.054(4) 0.053(3) 0.065(4) -0.013(3) 0.015(3) -0.007(3)
C92 0.070(5) 0.112(7) 0.072(5) 0.000(5) 0.008(4) -0.031(5)
C93 0.067(5) 0.106(6) 0.053(4) 0.013(4) -0.005(4) -0.025(4)
C94 0.063(5) 0.123(7) 0.089(6) 0.028(5) 0.010(4) -0.023(5)
C95 0.062(4) 0.069(4) 0.075(5) 0.000(4) 0.028(4) -0.005(3)
C96 0.061(4) 0.067(4) 0.064(4) 0.010(3) 0.011(3) 0.006(3)
C97 0.067(5) 0.108(7) 0.068(5) 0.004(4) 0.022(4) -0.018(5)
C98 0.067(5) 0.095(6) 0.086(6) 0.002(5) 0.031(4) -0.006(4)
C99 0.098(7) 0.110(7) 0.080(5) 0.002(5) 0.036(5) -0.040(6)
C100 0.071(5) 0.090(5) 0.059(4) 0.009(4) 0.004(3) -0.021(4)
C101 0.096(6) 0.102(5) 0.084(5) -0.004(4) 0.036(5) -0.043(5)
C102 0.065(5) 0.091(5) 0.062(4) -0.007(4) 0.002(4) -0.016(4)
C103 0.063(5) 0.077(5) 0.072(5) -0.012(4) 0.003(4) -0.014(4)
C104 0.119(8) 0.139(8) 0.078(5) -0.026(5) 0.040(5) -0.080(7)
C105 0.094(7) 0.095(6) 0.104(7) 0.031(5) 0.034(6) 0.013(5)
C106 0.069(4) 0.079(5) 0.072(4) -0.009(4) 0.027(3) -0.032(4)
C107 0.079(5) 0.098(5) 0.050(4) 0.013(4) 0.005(3) -0.007(4)
C108 0.108(8) 0.166(10) 0.065(5) 0.031(6) 0.027(5) -0.010(7)
C109 0.141(9) 0.085(5) 0.062(4) -0.038(4) 0.047(5) -0.027(5)
C110 0.134(9) 0.116(7) 0.055(5) -0.001(5) 0.033(5) -0.046(6)
C111 0.081(5) 0.093(6) 0.057(4) 0.013(4) 0.032(4) 0.005(4)
C112 0.130(9) 0.089(5) 0.076(5) -0.023(4) 0.050(6) -0.011(5)
C113 0.239(12) 0.295(18) 0.163(13) -0.050(12) 0.115(11) -0.047(12)
C119 0.23(2) 0.145(16) 0.186(16) 0.005(16) 0.068(14) -0.001(18)
C118 0.201(10) 0.114(7) 0.208(9) 0.002(8) 0.024(8) 0.018(8)
C117 0.159(10) 0.106(7) 0.220(11) -0.019(8) 0.058(10) -0.004(7)
C116 0.096(7) 0.164(11) 0.39(2) -0.068(13) -0.001(10) 0.007(7)
C114 0.334(19) 0.126(7) 0.206(14) 0.048(10) 0.095(15) 0.018(10)
C120 0.164(14) 0.048(6) 0.197(16) 0.016(9) 0.077(13) 0.014(8)
C122 0.076(4) 0.175(9) 0.107(5) 0.025(5) -0.013(4) -0.011(5)
C121 0.165(12) 0.038(5) 0.253(16) -0.012(9) 0.056(12) -0.004(8)
C123 0.094(6) 0.104(5) 0.153(8) -0.029(5) -0.047(5) 0.018(4)
C124 0.101(5) 0.109(4) 0.086(4) -0.003(3) -0.025(3) -0.014(4)
C115 0.294(14) 0.153(7) 0.152(10) -0.025(7) 0.084(10) -0.051(9)

loop_
_atom_type_symbol
_atom_type_description
_atom_type_scat_dispersion_real
_atom_type_scat_dispersion_imag
_atom_type_scat_source
C C 0.0181 0.0091 'International Tables Vol C Tables 4.2.6.8 and 6.1.1.4'
H H 0.0000 0.0000 'International Tables Vol C Tables 4.2.6.8 and 6.1.1.4'
Br Br -0.6763 1.2805 'International Tables Vol C Tables 4.2.6.8 and 6.1.1.4'
N N 0.0311 0.0180 'International Tables Vol C Tables 4.2.6.8 and 6.1.1.4'
O O 0.0492 0.0322 'International Tables Vol C Tables 4.2.6.8 and 6.1.1.4'

loop_
_geom_angle_atom_site_label_1
_geom_angle_atom_site_label_2
_geom_angle_atom_site_label_3
_geom_angle
_geom_angle_site_symmetry_1
_geom_angle_site_symmetry_3
_geom_angle_publ_flag
C36 O1 C3 115.2(6) . . ?
C115 N1 C113 132.7(10) . . ?
C115 N1 C114 116.5(9) . . ?
C113 N1 C114 110.6(9) . . ?
C6 C1 C2 118.9(6) . . ?
C6 C1 C35 121.0(6) . . ?
C2 C1 C35 119.9(6) . . ?
C116 N2 C117 118.3(10) . . ?
C116 N2 C118 125.4(9) . . ?
C117 N2 C118 116.2(9) . . ?
C3 C2 C1 119.4(6) . . ?
C3 C2 H2 120.3 . . ?
C1 C2 H2 120.3 . . ?
C10 O3 C49 115.9(6) . . ?
C39 O2 C6 121.8(6) . . ?
C120 N3 C121 126.0(12) . . ?
C120 N3 C119 113.6(11) . . ?
C121 N3 C119 120.4(10) . . ?
C4 C3 O1 116.3(6) . . ?
C4 C3 C2 121.2(6) . . ?
O1 C3 C2 122.5(6) . . ?
C13 O4 C50 115.5(7) . . ?
C124 N4 C123 126.9(8) . . ?
C124 N4 C122 119.1(6) . . ?
C123 N4 C122 114.0(7) . . ?
C3 C4 C5 118.9(6) . . ?
C3 C4 C7 120.8(6) . . ?
C5 C4 C7 120.3(6) . . ?
C51 O5 C17 119.3(6) . . ?
C4 C5 C6 120.4(7) . . ?
C4 C5 H5 119.8 . . ?
C6 C5 H5 119.8 . . ?
C20 O6 C52 119.1(6) . . ?
C1 C6 C5 121.0(6) . . ?
C1 C6 O2 116.5(6) . . ?
C5 C6 O2 122.5(7) . . ?
C24 O7 C53 118.9(6) . . ?
C4 C7 C8 111.3(5) . . ?
C4 C7 H7A 109.4 . . ?
C8 C7 H7A 109.4 . . ?
C4 C7 H7B 109.4 . . ?
C8 C7 H7B 109.4 . . ?
H7A C7 H7B 108.0 . . ?
C27 O8 C54 115.0(7) . . ?
C9 C8 C13 118.0(6) . . ?
C9 C8 C7 121.2(6) . . ?
C13 C8 C7 120.7(6) . . ?
C31 O9 C55 117.3(6) . . ?
C8 C9 C10 122.8(6) . . ?
C8 C9 H9 118.6 . . ?
C10 C9 H9 118.6 . . ?
C34 O10 C56 118.4(6) . . ?
C9 C10 O3 125.0(6) . . ?
C9 C10 C11 119.5(6) . . ?
O3 C10 C11 115.5(6) . . ?
C58 O11 C92 118.2(6) . . ?
C12 C11 C10 118.1(6) . . ?
C12 C11 C14 120.4(6) . . ?
C10 C11 C14 121.3(6) . . ?
C61 O12 C95 117.9(6) . . ?
C13 C12 C11 121.8(6) . . ?
C13 C12 H12 119.1 . . ?
C11 C12 H12 119.1 . . ?
C65 O13 C105 120.2(7) . . ?
O4 C13 C12 124.0(7) . . ?
O4 C13 C8 116.1(7) . . ?
C12 C13 C8 119.6(6) . . ?
C68 O14 C106 116.3(6) . . ?
C15 C14 C11 112.6(5) . . ?
C15 C14 H14A 109.1 . . ?
C11 C14 H14A 109.1 . . ?
C15 C14 H14B 109.1 . . ?
C11 C14 H14B 109.1 . . ?
H14A C14 H14B 107.8 . . ?
C72 O15 C107 117.4(5) . . ?
C16 C15 C20 119.6(6) . . ?
C16 C15 C14 120.5(6) . . ?
C20 C15 C14 119.8(6) . . ?
C75 O16 C108 120.7(7) . . ?
C15 C16 C17 120.2(6) . . ?
C15 C16 H16 119.9 . . ?
C17 C16 H16 119.9 . . ?
C79 O17 C109 116.7(5) . . ?
C18 C17 C16 121.2(6) . . ?
C18 C17 O5 116.8(6) . . ?
C16 C17 O5 122.0(6) . . ?
C110 O18 C82 118.8(6) . . ?
C17 C18 C19 119.5(6) . . ?
C17 C18 C21 121.7(6) . . ?
C19 C18 C21 118.7(6) . . ?
C86 O19 C111 119.7(6) . . ?
C18 C19 C20 119.9(6) . . ?
C18 C19 H19 120.0 . . ?
C20 C19 H19 120.0 . . ?
C112 O20 C89 118.9(7) . . ?
O6 C20 C15 117.2(6) . . ?
O6 C20 C19 123.2(6) . . ?
C15 C20 C19 119.6(6) . . ?
C18 C21 C22 111.2(5) . . ?
C18 C21 H21A 109.4 . . ?
C22 C21 H21A 109.4 . . ?
C18 C21 H21B 109.4 . . ?
C22 C21 H21B 109.4 . . ?
H21A C21 H21B 108.0 . . ?
C22 C23 C24 119.9(6) . . ?
C22 C23 H23 120.1 . . ?
C24 C23 H23 120.1 . . ?
C27 C22 C23 119.4(6) . . ?
C27 C22 C21 120.4(6) . . ?
C23 C22 C21 120.2(6) . . ?
O7 C24 C25 115.9(6) . . ?
O7 C24 C23 123.1(6) . . ?
C25 C24 C23 120.9(6) . . ?
C24 C25 C26 118.8(6) . . ?
C24 C25 C28 120.7(6) . . ?
C26 C25 C28 120.1(6) . . ?
C22 C27 C26 121.2(6) . . ?
C22 C27 O8 115.8(6) . . ?
C26 C27 O8 122.9(6) . . ?
C27 C26 C25 119.6(6) . . ?
C27 C26 H26 120.2 . . ?
C25 C26 H26 120.2 . . ?
C25 C28 C29 113.7(5) . . ?
C25 C28 H28A 108.8 . . ?
C29 C28 H28A 108.8 . . ?
C25 C28 H28B 108.8 . . ?
C29 C28 H28B 108.8 . . ?
H28A C28 H28B 107.7 . . ?
C30 C29 C34 118.7(6) . . ?
C30 C29 C28 119.8(7) . . ?
C34 C29 C28 121.4(6) . . ?
C29 C30 C31 123.2(7) . . ?
C29 C30 H30 118.4 . . ?
C31 C30 H30 118.4 . . ?
O9 C31 C30 125.4(6) . . ?
O9 C31 C32 115.2(6) . . ?
C30 C31 C32 119.4(6) . . ?
C31 C32 C33 116.7(6) . . ?
C31 C32 C35 122.9(6) . . ?
C33 C32 C35 120.4(6) . . ?
C34 C33 C32 122.1(7) . . ?
C34 C33 H33 119.0 . . ?
C32 C33 H33 119.0 . . ?
O10 C34 C33 123.1(7) . . ?
O10 C34 C29 117.1(6) . . ?
C33 C34 C29 119.7(7) . . ?
C32 C35 C1 111.9(5) . . ?
C32 C35 H35A 109.2 . . ?
C1 C35 H35A 109.2 . . ?
C32 C35 H35B 109.2 . . ?
C1 C35 H35B 109.2 . . ?
H35A C35 H35B 107.9 . . ?
O1 C36 C37 107.5(7) . . ?
O1 C36 H36A 110.2 . . ?
C37 C36 H36A 110.2 . . ?
O1 C36 H36B 110.2 . . ?
C37 C36 H36B 110.2 . . ?
H36A C36 H36B 108.5 . . ?
C38 C37 C36 177.8(13) . . ?
C37 C38 H38 180.0 . . ?
O2 C39 C40 109.7(7) . . ?
O2 C39 H39A 109.7 . . ?
C40 C39 H39A 109.7 . . ?
O2 C39 H39B 109.7 . . ?
C40 C39 H39B 109.7 . . ?
H39A C39 H39B 108.2 . . ?
C41 C40 C39 116.9(8) . . ?
C41 C40 H40A 108.1 . . ?
C39 C40 H40A 108.1 . . ?
C41 C40 H40B 108.1 . . ?
C39 C40 H40B 108.1 . . ?
H40A C40 H40B 107.3 . . ?
C40 C41 C42 114.4(8) . . ?
C40 C41 H41A 108.7 . . ?
C42 C41 H41A 108.7 . . ?
C40 C41 H41B 108.7 . . ?
C42 C41 H41B 108.7 . . ?
H41A C41 H41B 107.6 . . ?
C41 C42 C43 114.9(8) . . ?
C41 C42 H42A 108.5 . . ?
C43 C42 H42A 108.5 . . ?
C41 C42 H42B 108.5 . . ?
C43 C42 H42B 108.5 . . ?
H42A C42 H42B 107.5 . . ?
C42 C43 C44 113.4(8) . . ?
C42 C43 H43A 108.9 . . ?
C44 C43 H43A 108.9 . . ?
C42 C43 H43B 108.9 . . ?
C44 C43 H43B 108.9 . . ?
H43A C43 H43B 107.7 . . ?
C45 C44 C43 110.5(9) . . ?
C45 C44 H44A 109.5 . . ?
C43 C44 H44A 109.5 . . ?
C45 C44 H44B 109.5 . . ?
C43 C44 H44B 109.5 . . ?
H44A C44 H44B 108.1 . . ?
C46 C45 C44 113.0(8) . . ?
C46 C45 H45A 109.0 . . ?
C44 C45 H45A 109.0 . . ?
C46 C45 H45B 109.0 . . ?
C44 C45 H45B 109.0 . . ?
H45A C45 H45B 107.8 . . ?
C45 C46 C47 112.5(8) . . ?
C45 C46 H46A 109.1 . . ?
C47 C46 H46A 109.1 . . ?
C45 C46 H46B 109.1 . . ?
C47 C46 H46B 109.1 . . ?
H46A C46 H46B 107.8 . . ?
C48 C47 C46 112.2(7) . . ?
C48 C47 H47A 109.2 . . ?
C46 C47 H47A 109.2 . . ?
C48 C47 H47B 109.2 . . ?
C46 C47 H47B 109.2 . . ?
H47A C47 H47B 107.9 . . ?
C47 C48 Br1 115.1(5) . . ?
C47 C48 H48A 108.5 . . ?
Br1 C48 H48A 108.5 . . ?
C47 C48 H48B 108.5 . . ?
Br1 C48 H48B 108.5 . . ?
H48A C48 H48B 107.5 . . ?
O3 C49 H49A 109.5 . . ?
O3 C49 H49B 109.5 . . ?
H49A C49 H49B 109.5 . . ?
O3 C49 H49C 109.5 . . ?
H49A C49 H49C 109.5 . . ?
H49B C49 H49C 109.5 . . ?
O4 C50 H50A 109.5 . . ?
O4 C50 H50B 109.5 . . ?
H50A C50 H50B 109.5 . . ?
O4 C50 H50C 109.5 . . ?
H50A C50 H50C 109.5 . . ?
H50B C50 H50C 109.5 . . ?
O5 C51 H51A 109.5 . . ?
O5 C51 H51B 109.5 . . ?
H51A C51 H51B 109.5 . . ?
O5 C51 H51C 109.5 . . ?
H51A C51 H51C 109.5 . . ?
H51B C51 H51C 109.5 . . ?
O6 C52 H52A 109.5 . . ?
O6 C52 H52B 109.5 . . ?
H52A C52 H52B 109.5 . . ?
O6 C52 H52C 109.5 . . ?
H52A C52 H52C 109.5 . . ?
H52B C52 H52C 109.5 . . ?
O7 C53 H53A 109.5 . . ?
O7 C53 H53B 109.5 . . ?
H53A C53 H53B 109.5 . . ?
O7 C53 H53C 109.5 . . ?
H53A C53 H53C 109.5 . . ?
H53B C53 H53C 109.5 . . ?
O8 C54 H54A 109.5 . . ?
O8 C54 H54B 109.5 . . ?
H54A C54 H54B 109.5 . . ?
O8 C54 H54C 109.5 . . ?
H54A C54 H54C 109.5 . . ?
H54B C54 H54C 109.5 . . ?
O9 C55 H55A 109.5 . . ?
O9 C55 H55B 109.5 . . ?
H55A C55 H55B 109.5 . . ?
O9 C55 H55C 109.5 . . ?
H55A C55 H55C 109.5 . . ?
H55B C55 H55C 109.5 . . ?
O10 C56 H56A 109.5 . . ?
O10 C56 H56B 109.5 . . ?
H56A C56 H56B 109.5 . . ?
O10 C56 H56C 109.5 . . ?
H56A C56 H56C 109.5 . . ?
H56B C56 H56C 109.5 . . ?
C62 C57 C58 116.4(7) . . ?
C62 C57 C91 121.4(7) . . ?
C58 C57 C91 122.2(6) . . ?
C59 C58 O11 123.9(7) . . ?
C59 C58 C57 120.6(6) . . ?
O11 C58 C57 115.5(6) . . ?
C58 C59 C60 123.6(7) . . ?
C58 C59 H59 118.2 . . ?
C60 C59 H59 118.2 . . ?
C59 C60 C61 117.4(7) . . ?
C59 C60 C63 120.2(7) . . ?
C61 C60 C63 122.4(6) . . ?
O12 C61 C62 125.5(7) . . ?
O12 C61 C60 114.9(6) . . ?
C62 C61 C60 119.6(6) . . ?
C61 C62 C57 122.4(7) . . ?
C61 C62 H62 118.8 . . ?
C57 C62 H62 118.8 . . ?
C60 C63 C64 111.1(5) . . ?
C60 C63 H63A 109.4 . . ?
C64 C63 H63A 109.4 . . ?
C60 C63 H63B 109.4 . . ?
C64 C63 H63B 109.4 . . ?
H63A C63 H63B 108.0 . . ?
C69 C64 C65 120.3(6) . . ?
C69 C64 C63 120.7(6) . . ?
C65 C64 C63 118.9(6) . . ?
C64 C65 O13 117.2(6) . . ?
C64 C65 C66 121.2(6) . . ?
O13 C65 C66 121.6(7) . . ?
C65 C66 C67 119.0(6) . . ?
C65 C66 H66 120.5 . . ?
C67 C66 H66 120.5 . . ?
C68 C67 C66 118.0(6) . . ?
C68 C67 C70 122.0(6) . . ?
C66 C67 C70 120.0(6) . . ?
C67 C68 O14 116.4(6) . . ?
C67 C68 C69 120.5(6) . . ?
O14 C68 C69 122.9(6) . . ?
C64 C69 C68 120.8(6) . . ?
C64 C69 H69 119.6 . . ?
C68 C69 H69 119.6 . . ?
C67 C70 C71 109.9(5) . . ?
C67 C70 H70A 109.7 . . ?
C71 C70 H70A 109.7 . . ?
C67 C70 H70B 109.7 . . ?
C71 C70 H70B 109.7 . . ?
H70A C70 H70B 108.2 . . ?
C76 C71 C72 117.4(6) . . ?
C76 C71 C70 121.2(6) . . ?
C72 C71 C70 121.4(6) . . ?
C73 C72 O15 123.4(6) . . ?
C73 C72 C71 120.2(6) . . ?
O15 C72 C71 116.4(6) . . ?
C72 C73 C74 122.2(6) . . ?
C72 C73 H73 118.9 . . ?
C74 C73 H73 118.9 . . ?
C73 C74 C75 117.0(6) . . ?
C73 C74 C77 120.6(7) . . ?
C75 C74 C77 122.4(6) . . ?
C76 C75 O16 124.5(6) . . ?
C76 C75 C74 120.1(6) . . ?
O16 C75 C74 115.3(6) . . ?
C71 C76 C75 123.0(6) . . ?
C71 C76 H76 118.5 . . ?
C75 C76 H76 118.5 . . ?
C74 C77 C78 112.8(5) . . ?
C74 C77 H77A 109.0 . . ?
C78 C77 H77A 109.0 . . ?
C74 C77 H77B 109.0 . . ?
C78 C77 H77B 109.0 . . ?
H77A C77 H77B 107.8 . . ?
C83 C78 C79 117.8(6) . . ?
C83 C78 C77 122.3(7) . . ?
C79 C78 C77 119.9(6) . . ?
O17 C79 C80 125.1(6) . . ?
O17 C79 C78 115.8(6) . . ?
C80 C79 C78 119.1(6) . . ?
C79 C80 C81 122.6(6) . . ?
C79 C80 H80 118.7 . . ?
C81 C80 H80 118.7 . . ?
C82 C81 C80 116.6(6) . . ?
C82 C81 C84 123.5(6) . . ?
C80 C81 C84 119.8(6) . . ?
C83 C82 C81 121.8(6) . . ?
C83 C82 O18 123.9(6) . . ?
C81 C82 O18 114.3(6) . . ?
C82 C83 C78 122.1(6) . . ?
C82 C83 H83 119.0 . . ?
C78 C83 H83 119.0 . . ?
C85 C84 C81 111.5(6) . . ?
C85 C84 H84A 109.3 . . ?
C81 C84 H84A 109.3 . . ?
C85 C84 H84B 109.3 . . ?
C81 C84 H84B 109.3 . . ?
H84A C84 H84B 108.0 . . ?
C86 C85 C90 117.0(6) . . ?
C86 C85 C84 121.8(6) . . ?
C90 C85 C84 121.2(6) . . ?
O19 C86 C85 116.4(6) . . ?
O19 C86 C87 121.5(6) . . ?
C85 C86 C87 122.1(6) . . ?
C88 C87 C86 119.9(6) . . ?
C88 C87 H87 120.0 . . ?
C86 C87 H87 120.0 . . ?
C89 C88 C87 117.5(6) . . ?
C89 C88 C91 122.8(5) . . ?
C87 C88 C91 119.7(6) . . ?
C90 C89 C88 121.7(6) . . ?
C90 C89 O20 123.4(6) . . ?
C88 C89 O20 114.7(6) . . ?
C89 C90 C85 121.7(6) . . ?
C89 C90 H90 119.1 . . ?
C85 C90 H90 119.1 . . ?
C88 C91 C57 113.7(5) . . ?
C88 C91 H91A 108.8 . . ?
C57 C91 H91A 108.8 . . ?
C88 C91 H91B 108.8 . . ?
C57 C91 H91B 108.8 . . ?
H91A C91 H91B 107.7 . . ?
C93 C92 O11 107.6(8) . . ?
C93 C92 H92A 110.2 . . ?
O11 C92 H92A 110.2 . . ?
C93 C92 H92B 110.2 . . ?
O11 C92 H92B 110.2 . . ?
H92A C92 H92B 108.5 . . ?
C94 C93 C92 176.4(13) . . ?
C93 C94 H94 180.0 . . ?
O12 C95 C96 104.6(7) . . ?
O12 C95 H95A 110.8 . . ?
C96 C95 H95A 110.8 . . ?
O12 C95 H95B 110.8 . . ?
C96 C95 H95B 110.8 . . ?
H95A C95 H95B 108.9 . . ?
C95 C96 C97 112.6(7) . . ?
C95 C96 H96A 109.1 . . ?
C97 C96 H96A 109.1 . . ?
C95 C96 H96B 109.1 . . ?
C97 C96 H96B 109.1 . . ?
H96A C96 H96B 107.8 . . ?
C98 C97 C96 111.3(8) . . ?
C98 C97 H97A 109.4 . . ?
C96 C97 H97A 109.4 . . ?
C98 C97 H97B 109.4 . . ?
C96 C97 H97B 109.4 . . ?
H97A C97 H97B 108.0 . . ?
C99 C98 C97 113.8(9) . . ?
C99 C98 H98A 108.8 . . ?
C97 C98 H98A 108.8 . . ?
C99 C98 H98B 108.8 . . ?
C97 C98 H98B 108.8 . . ?
H98A C98 H98B 107.7 . . ?
C100 C99 C98 118.0(9) . . ?
C100 C99 H99A 107.8 . . ?
C98 C99 H99A 107.8 . . ?
C100 C99 H99B 107.8 . . ?
C98 C99 H99B 107.8 . . ?
H99A C99 H99B 107.1 . . ?
C99 C100 C101 116.9(8) . . ?
C99 C100 H10A 108.1 . . ?
C101 C100 H10A 108.1 . . ?
C99 C100 H10B 108.1 . . ?
C101 C100 H10B 108.1 . . ?
H10A C100 H10B 107.3 . . ?
C102 C101 C100 120.0(9) . . ?
C102 C101 H10C 107.3 . . ?
C100 C101 H10C 107.3 . . ?
C102 C101 H10D 107.3 . . ?
C100 C101 H10D 107.3 . . ?
H10C C101 H10D 106.9 . . ?
C103 C102 C101 117.7(8) . . ?
C103 C102 H10E 107.9 . . ?
C101 C102 H10E 107.9 . . ?
C103 C102 H10F 107.9 . . ?
C101 C102 H10F 107.9 . . ?
H10E C102 H10F 107.2 . . ?
C102 C103 C104 116.2(8) . . ?
C102 C103 H10G 108.2 . . ?
C104 C103 H10G 108.2 . . ?
C102 C103 H10H 108.2 . . ?
C104 C103 H10H 108.2 . . ?
H10G C103 H10H 107.4 . . ?
C103 C104 Br2 117.4(7) . . ?
C103 C104 H10I 107.9 . . ?
Br2 C104 H10I 107.9 . . ?
C103 C104 H10J 108.0 . . ?
Br2 C104 H10J 107.9 . . ?
H10I C104 H10J 107.2 . . ?
O13 C105 H10K 109.5 . . ?
O13 C105 H10L 109.5 . . ?
H10K C105 H10L 109.5 . . ?
O13 C105 H10M 109.5 . . ?
H10K C105 H10M 109.5 . . ?
H10L C105 H10M 109.5 . . ?
O14 C106 H10N 109.5 . . ?
O14 C106 H10O 109.5 . . ?
H10N C106 H10O 109.5 . . ?
O14 C106 H10P 109.5 . . ?
H10N C106 H10P 109.5 . . ?
H10O C106 H10P 109.5 . . ?
O15 C107 H10Q 109.5 . . ?
O15 C107 H10R 109.5 . . ?
H10Q C107 H10R 109.5 . . ?
O15 C107 H10S 109.5 . . ?
H10Q C107 H10S 109.5 . . ?
H10R C107 H10S 109.5 . . ?
O16 C108 H10T 109.5 . . ?
O16 C108 H10U 109.5 . . ?
H10T C108 H10U 109.5 . . ?
O16 C108 H10V 109.5 . . ?
H10T C108 H10V 109.5 . . ?
H10U C108 H10V 109.5 . . ?
O17 C109 H10W 109.5 . . ?
O17 C109 H10X 109.5 . . ?
H10W C109 H10X 109.5 . . ?
O17 C109 H10Y 109.5 . . ?
H10W C109 H10Y 109.5 . . ?
H10X C109 H10Y 109.5 . . ?
O18 C110 H11A 109.5 . . ?
O18 C110 H11B 109.5 . . ?
H11A C110 H11B 109.5 . . ?
O18 C110 H11C 109.5 . . ?
H11A C110 H11C 109.5 . . ?
H11B C110 H11C 109.5 . . ?
O19 C111 H11D 109.5 . . ?
O19 C111 H11E 109.5 . . ?
H11D C111 H11E 109.5 . . ?
O19 C111 H11F 109.5 . . ?
H11D C111 H11F 109.5 . . ?
H11E C111 H11F 109.5 . . ?
O20 C112 H11G 109.5 . . ?
O20 C112 H11H 109.5 . . ?
H11G C112 H11H 109.5 . . ?
O20 C112 H11I 109.5 . . ?
H11G C112 H11I 109.5 . . ?
H11H C112 H11I 109.5 . . ?
N1 C113 H11J 109.5 . . ?
N1 C113 H11K 109.5 . . ?
H11J C113 H11K 109.5 . . ?
N1 C113 H11L 109.5 . . ?
H11J C113 H11L 109.5 . . ?
H11K C113 H11L 109.5 . . ?
N3 C119 H11M 109.5 . . ?
N3 C119 H11N 109.5 . . ?
H11M C119 H11N 109.5 . . ?
N3 C119 H11O 109.5 . . ?
H11M C119 H11O 109.5 . . ?
H11N C119 H11O 109.5 . . ?
O22 C118 N2 118.4(11) . . ?
O22 C118 H118 120.8 . . ?
N2 C118 H118 120.8 . . ?
N2 C117 H11P 109.5 . . ?
N2 C117 H11Q 109.5 . . ?
H11P C117 H11Q 109.5 . . ?
N2 C117 H11R 109.5 . . ?
H11P C117 H11R 109.5 . . ?
H11Q C117 H11R 109.5 . . ?
N2 C116 H11S 109.5 . . ?
N2 C116 H11T 109.5 . . ?
H11S C116 H11T 109.5 . . ?
N2 C116 H11U 109.5 . . ?
H11S C116 H11U 109.5 . . ?
H11T C116 H11U 109.5 . . ?
N1 C114 H11V 109.5 . . ?
N1 C114 H11W 109.5 . . ?
H11V C114 H11W 109.5 . . ?
N1 C114 H11$ 109.5 . . ?
H11V C114 H11$ 109.5 . . ?
H11W C114 H11$ 109.5 . . ?
N3 C120 H12A 109.5 . . ?
N3 C120 H12B 109.5 . . ?
H12A C120 H12B 109.5 . . ?
N3 C120 H12C 109.5 . . ?
H12A C120 H12C 109.5 . . ?
H12B C120 H12C 109.5 . . ?
N4 C122 H12D 109.5 . . ?
N4 C122 H12E 109.5 . . ?
H12D C122 H12E 109.5 . . ?
N4 C122 H12F 109.5 . . ?
H12D C122 H12F 109.5 . . ?
H12E C122 H12F 109.5 . . ?
O23 C121 N3 115.0(12) . . ?
O23 C121 H121 122.5 . . ?
N3 C121 H121 122.5 . . ?
N4 C123 H12G 109.5 . . ?
N4 C123 H12H 109.5 . . ?
H12G C123 H12H 109.5 . . ?
N4 C123 H12I 109.5 . . ?
H12G C123 H12I 109.5 . . ?
H12H C123 H12I 109.5 . . ?
O24 C124 N4 124.6(7) . . ?
O24 C124 H124 117.7 . . ?
N4 C124 H124 117.7 . . ?
O21 C115 N1 112.2(11) . . ?
O21 C115 H115 123.9 . . ?
N1 C115 H115 123.9 . . ?

loop_
_geom_bond_atom_site_label_1
_geom_bond_atom_site_label_2
_geom_bond_distance
_geom_bond_site_symmetry_2
_geom_bond_publ_flag
Br1 C48 1.933(8) . ?
O1 C36 1.383(9) . ?
O1 C3 1.398(8) . ?
N1 C115 1.362(10) . ?
N1 C113 1.404(10) . ?
N1 C114 1.439(10) . ?
C1 C6 1.368(10) . ?
C1 C2 1.405(10) . ?
C1 C35 1.514(9) . ?
Br2 C104 1.908(10) . ?
N2 C116 1.357(10) . ?
N2 C117 1.397(9) . ?
N2 C118 1.412(10) . ?
C2 C3 1.400(9) . ?
C2 H2 0.9500 . ?
O3 C10 1.380(8) . ?
O3 C49 1.384(10) . ?
O2 C39 1.377(10) . ?
O2 C6 1.406(8) . ?
N3 C120 1.371(11) . ?
N3 C121 1.378(11) . ?
N3 C119 1.441(11) . ?
C3 C4 1.369(10) . ?
O4 C13 1.374(9) . ?
O4 C50 1.476(12) . ?
N4 C124 1.335(7) . ?
N4 C123 1.373(7) . ?
N4 C122 1.465(9) . ?
C4 C5 1.388(10) . ?
C4 C7 1.547(9) . ?
O5 C51 1.385(10) . ?
O5 C17 1.415(8) . ?
C5 C6 1.392(11) . ?
C5 H5 0.9500 . ?
O6 C20 1.354(9) . ?
O6 C52 1.389(9) . ?
O7 C24 1.365(8) . ?
O7 C53 1.401(9) . ?
C7 C8 1.567(9) . ?
C7 H7A 0.9900 . ?
C7 H7B 0.9900 . ?
O8 C27 1.391(9) . ?
O8 C54 1.401(12) . ?
C8 C9 1.367(10) . ?
C8 C13 1.406(10) . ?
O9 C31 1.384(8) . ?
O9 C55 1.392(9) . ?
C9 C10 1.370(10) . ?
C9 H9 0.9500 . ?
O10 C34 1.371(8) . ?
O10 C56 1.401(10) . ?
C10 C11 1.403(9) . ?
O11 C58 1.375(8) . ?
O11 C92 1.444(11) . ?
C11 C12 1.384(10) . ?
C11 C14 1.518(10) . ?
O12 C61 1.334(9) . ?
O12 C95 1.446(10) . ?
C12 C13 1.374(11) . ?
C12 H12 0.9500 . ?
O13 C65 1.376(8) . ?
O13 C105 1.428(12) . ?
O14 C68 1.395(8) . ?
O14 C106 1.422(10) . ?
C14 C15 1.517(9) . ?
C14 H14A 0.9900 . ?
C14 H14B 0.9900 . ?
O15 C72 1.389(8) . ?
O15 C107 1.429(10) . ?
C15 C16 1.372(9) . ?
C15 C20 1.383(10) . ?
O16 C75 1.388(8) . ?
O16 C108 1.410(12) . ?
C16 C17 1.396(9) . ?
C16 H16 0.9500 . ?
O17 C79 1.336(8) . ?
O17 C109 1.422(10) . ?
C17 C18 1.358(9) . ?
O18 C110 1.396(10) . ?
O18 C82 1.410(8) . ?
C18 C19 1.380(10) . ?
C18 C21 1.534(9) . ?
O19 C86 1.375(8) . ?
O19 C111 1.428(9) . ?
C19 C20 1.418(10) . ?
C19 H19 0.9500 . ?
O20 C112 1.350(11) . ?
O20 C89 1.396(9) . ?
O21 C115 1.2214(14) . ?
C21 C22 1.540(9) . ?
C21 H21A 0.9900 . ?
C21 H21B 0.9900 . ?
O23 C121 1.2198(14) . ?
C23 C22 1.389(9) . ?
C23 C24 1.415(9) . ?
C23 H23 0.9500 . ?
O22 C118 1.2199(14) . ?
C22 C27 1.386(9) . ?
O24 C124 1.2195(14) . ?
C24 C25 1.372(9) . ?
C25 C26 1.424(9) . ?
C25 C28 1.504(9) . ?
C27 C26 1.390(10) . ?
C26 H26 0.9500 . ?
C28 C29 1.520(9) . ?
C28 H28A 0.9900 . ?
C28 H28B 0.9900 . ?
C29 C30 1.350(10) . ?
C29 C34 1.406(10) . ?
C30 C31 1.395(10) . ?
C30 H30 0.9500 . ?
C31 C32 1.413(10) . ?
C32 C33 1.420(9) . ?
C32 C35 1.490(9) . ?
C33 C34 1.378(9) . ?
C33 H33 0.9500 . ?
C35 H35A 0.9900 . ?
C35 H35B 0.9900 . ?
C36 C37 1.492(11) . ?
C36 H36A 0.9900 . ?
C36 H36B 0.9900 . ?
C37 C38 1.169(12) . ?
C38 H38 0.9500 . ?
C39 C40 1.499(10) . ?
C39 H39A 0.9900 . ?
C39 H39B 0.9900 . ?
C40 C41 1.466(12) . ?
C40 H40A 0.9900 . ?
C40 H40B 0.9900 . ?
C41 C42 1.505(12) . ?
C41 H41A 0.9900 . ?
C41 H41B 0.9900 . ?
C42 C43 1.517(11) . ?
C42 H42A 0.9900 . ?
C42 H42B 0.9900 . ?
C43 C44 1.543(13) . ?
C43 H43A 0.9900 . ?
C43 H43B 0.9900 . ?
C44 C45 1.529(13) . ?
C44 H44A 0.9900 . ?
C44 H44B 0.9900 . ?
C45 C46 1.498(12) . ?
C45 H45A 0.9900 . ?
C45 H45B 0.9900 . ?
C46 C47 1.581(12) . ?
C46 H46A 0.9900 . ?
C46 H46B 0.9900 . ?
C47 C48 1.394(11) . ?
C47 H47A 0.9900 . ?
C47 H47B 0.9900 . ?
C48 H48A 0.9900 . ?
C48 H48B 0.9900 . ?
C49 H49A 0.9800 . ?
C49 H49B 0.9800 . ?
C49 H49C 0.9800 . ?
C50 H50A 0.9800 . ?
C50 H50B 0.9800 . ?
C50 H50C 0.9800 . ?
C51 H51A 0.9800 . ?
C51 H51B 0.9800 . ?
C51 H51C 0.9800 . ?
C52 H52A 0.9800 . ?
C52 H52B 0.9800 . ?
C52 H52C 0.9800 . ?
C53 H53A 0.9800 . ?
C53 H53B 0.9800 . ?
C53 H53C 0.9800 . ?
C54 H54A 0.9800 . ?
C54 H54B 0.9800 . ?
C54 H54C 0.9800 . ?
C55 H55A 0.9800 . ?
C55 H55B 0.9800 . ?
C55 H55C 0.9800 . ?
C56 H56A 0.9800 . ?
C56 H56B 0.9800 . ?
C56 H56C 0.9800 . ?
C57 C62 1.408(10) . ?
C57 C58 1.411(10) . ?
C57 C91 1.484(10) . ?
C58 C59 1.370(10) . ?
C59 C60 1.376(10) . ?
C59 H59 0.9500 . ?
C60 C61 1.412(11) . ?
C60 C63 1.502(10) . ?
C61 C62 1.399(11) . ?
C62 H62 0.9500 . ?
C63 C64 1.549(9) . ?
C63 H63A 0.9900 . ?
C63 H63B 0.9900 . ?
C64 C69 1.346(9) . ?
C64 C65 1.367(10) . ?
C65 C66 1.384(9) . ?
C66 C67 1.448(10) . ?
C66 H66 0.9500 . ?
C67 C68 1.364(10) . ?
C67 C70 1.513(9) . ?
C68 C69 1.413(9) . ?
C69 H69 0.9500 . ?
C70 C71 1.523(9) . ?
C70 H70A 0.9900 . ?
C70 H70B 0.9900 . ?
C71 C76 1.361(10) . ?
C71 C72 1.408(9) . ?
C72 C73 1.366(10) . ?
C73 C74 1.396(10) . ?
C73 H73 0.9500 . ?
C74 C75 1.401(10) . ?
C74 C77 1.489(10) . ?
C75 C76 1.372(10) . ?
C76 H76 0.9500 . ?
C77 C78 1.509(9) . ?
C77 H77A 0.9900 . ?
C77 H77B 0.9900 . ?
C78 C83 1.398(10) . ?
C78 C79 1.413(10) . ?
C79 C80 1.388(9) . ?
C80 C81 1.402(9) . ?
C80 H80 0.9500 . ?
C81 C82 1.399(9) . ?
C81 C84 1.526(9) . ?
C82 C83 1.350(10) . ?
C83 H83 0.9500 . ?
C84 C85 1.496(10) . ?
C84 H84A 0.9900 . ?
C84 H84B 0.9900 . ?
C85 C86 1.383(9) . ?
C85 C90 1.399(10) . ?
C86 C87 1.419(10) . ?
C87 C88 1.405(9) . ?
C87 H87 0.9500 . ?
C88 C89 1.394(9) . ?
C88 C91 1.473(10) . ?
C89 C90 1.388(10) . ?
C90 H90 0.9500 . ?
C91 H91A 0.9900 . ?
C91 H91B 0.9900 . ?
C92 C93 1.405(12) . ?
C92 H92A 0.9900 . ?
C92 H92B 0.9900 . ?
C93 C94 1.171(12) . ?
C94 H94 0.9500 . ?
C95 C96 1.506(11) . ?
C95 H95A 0.9900 . ?
C95 H95B 0.9900 . ?
C96 C97 1.541(11) . ?
C96 H96A 0.9900 . ?
C96 H96B 0.9900 . ?
C97 C98 1.526(12) . ?
C97 H97A 0.9900 . ?
C97 H97B 0.9900 . ?
C98 C99 1.505(12) . ?
C98 H98A 0.9900 . ?
C98 H98B 0.9900 . ?
C99 C100 1.490(12) . ?
C99 H99A 0.9900 . ?
C99 H99B 0.9900 . ?
C100 C101 1.492(12) . ?
C100 H10A 0.9900 . ?
C100 H10B 0.9900 . ?
C101 C102 1.476(12) . ?
C101 H10C 0.9900 . ?
C101 H10D 0.9900 . ?
C102 C103 1.419(12) . ?
C102 H10E 0.9900 . ?
C102 H10F 0.9900 . ?
C103 C104 1.480(12) . ?
C103 H10G 0.9900 . ?
C103 H10H 0.9900 . ?
C104 H10I 0.9900 . ?
C104 H10J 0.9900 . ?
C105 H10K 0.9800 . ?
C105 H10L 0.9800 . ?
C105 H10M 0.9800 . ?
C106 H10N 0.9800 . ?
C106 H10O 0.9800 . ?
C106 H10P 0.9800 . ?
C107 H10Q 0.9800 . ?
C107 H10R 0.9800 . ?
C107 H10S 0.9800 . ?
C108 H10T 0.9800 . ?
C108 H10U 0.9800 . ?
C108 H10V 0.9800 . ?
C109 H10W 0.9800 . ?
C109 H10X 0.9800 . ?
C109 H10Y 0.9800 . ?
C110 H11A 0.9800 . ?
C110 H11B 0.9800 . ?
C110 H11C 0.9800 . ?
C111 H11D 0.9800 . ?
C111 H11E 0.9800 . ?
C111 H11F 0.9800 . ?
C112 H11G 0.9800 . ?
C112 H11H 0.9800 . ?
C112 H11I 0.9800 . ?
C113 H11J 0.9800 . ?
C113 H11K 0.9800 . ?
C113 H11L 0.9800 . ?
C119 H11M 0.9800 . ?
C119 H11N 0.9800 . ?
C119 H11O 0.9800 . ?
C118 H118 0.9500 . ?
C117 H11P 0.9800 . ?
C117 H11Q 0.9800 . ?
C117 H11R 0.9800 . ?
C116 H11S 0.9800 . ?
C116 H11T 0.9800 . ?
C116 H11U 0.9800 . ?
C114 H11V 0.9800 . ?
C114 H11W 0.9800 . ?
C114 H11$ 0.9800 . ?
C120 H12A 0.9800 . ?
C120 H12B 0.9800 . ?
C120 H12C 0.9800 . ?
C122 H12D 0.9800 . ?
C122 H12E 0.9800 . ?
C122 H12F 0.9800 . ?
C121 H121 0.9500 . ?
C123 H12G 0.9800 . ?
C123 H12H 0.9800 . ?
C123 H12I 0.9800 . ?
C124 H124 0.9500 . ?
C115 H115 0.9500 . ?
